data_7003776
loop_
_publ_author_name
'Prad\`ere, Caroline'
'Suhard, Samuel'
'Vendier, Laure'
'Jacob, Guy'
'Chaudret, Bruno'
'Sabo-Etienne, Sylviane'

_publ_section_title
;
 Heterometallic Werner complexes as energetic materials
;
_journal_issue 20
_journal_name_full 'Dalton Transactions'
_journal_page_first 2725
_journal_page_last 2731
_journal_paper_doi 10.1039/b719515j
_journal_year 2008
_chemical_compound_source 'synthesis as described'
_chemical_formula_moiety '2(C36 H30 N P2), Cu N4 O12'
_chemical_formula_sum 'C72 H60 Cu N6 O12 P4'
_chemical_formula_weight 1388.68
_chemical_name_systematic
;
?
;
_space_group_IT_number 61
_symmetry_cell_setting orthorhombic
_symmetry_Int_Tables_number 61
_symmetry_space_group_name_Hall '-P 2ac 2ab'
_symmetry_space_group_name_H-M 'P b c a'
_atom_sites_solution_hydrogens geom
_atom_sites_solution_primary direct
_atom_sites_solution_secondary difmap
_cell_angle_alpha 90
_cell_angle_beta 90
_cell_angle_gamma 90
_cell_formula_units_Z 4
_cell_length_a 20.224(2)
_cell_length_b 20.1491(19)
_cell_length_c 16.3528(16)
_cell_measurement_reflns_used 4324
_cell_measurement_temperature 180
_cell_measurement_theta_max 32.158
_cell_measurement_theta_min 3.02
_cell_measurement_wavelength 0.71073
_cell_volume 6663.7(11)
_computing_cell_refinement 'CrysAlis RED, Oxford Diffraction Ltd.'
_computing_data_collection 'CrysAlis CCD, Oxford Diffraction Ltd.'
_computing_data_reduction 'CrysAlis RED, Oxford Diffraction Ltd.'
_computing_molecular_graphics 'Ortep-3 for Windows (Farrugia, 1997)'
_computing_publication_material 'WinGX publication routines (Farrugia, 1999)'
_computing_structure_refinement 'SHELXL-97 (Sheldrick, 1997)'
_computing_structure_solution 'SHELXS-97 (Sheldrick, 1997)'
_diffrn_ambient_temperature 180
_diffrn_measured_fraction_theta_full 0.998
_diffrn_measured_fraction_theta_max 0.998
_diffrn_measurement_device_type 'Oxford-Diffraction XCALIBUR'
_diffrn_measurement_method \w-\f
_diffrn_radiation_monochromator graphite
_diffrn_radiation_source 'fine-focus sealed tube'
_diffrn_radiation_type MoK\a
_diffrn_radiation_wavelength 0.71073
_diffrn_reflns_av_R_equivalents 0.0577
_diffrn_reflns_av_unetI/netI 0.05
_diffrn_reflns_limit_h_max 20
_diffrn_reflns_limit_h_min -25
_diffrn_reflns_limit_k_max 25
_diffrn_reflns_limit_k_min -24
_diffrn_reflns_limit_l_max 20
_diffrn_reflns_limit_l_min -20
_diffrn_reflns_number 48707
_diffrn_reflns_theta_full 26.37
_diffrn_reflns_theta_max 26.37
_diffrn_reflns_theta_min 3.11
_diffrn_standards_decay_% 0
_diffrn_standards_interval_count 0
_diffrn_standards_interval_time 0
_diffrn_standards_number 0
_exptl_absorpt_coefficient_mu 0.492
_exptl_absorpt_correction_T_max 0.9565
_exptl_absorpt_correction_T_min 0.7645
_exptl_absorpt_correction_type multi-scan
_exptl_absorpt_process_details
;
[c.f. r.h. blessing, acta cryst. (1995), a51, 33-38]
;
_exptl_crystal_colour 'light blue'
_exptl_crystal_density_diffrn 1.384
_exptl_crystal_density_method 'not measured'
_exptl_crystal_description block
_exptl_crystal_F_000 2876
_exptl_crystal_size_max 0.6
_exptl_crystal_size_mid 0.275
_exptl_crystal_size_min 0.08
_refine_diff_density_max 0.586
_refine_diff_density_min -0.678
_refine_diff_density_rms 0.065
_refine_ls_extinction_method none
_refine_ls_goodness_of_fit_ref 1.039
_refine_ls_hydrogen_treatment constr
_refine_ls_matrix_type full
_refine_ls_number_parameters 424
_refine_ls_number_reflns 6798
_refine_ls_number_restraints 23
_refine_ls_restrained_S_all 1.054
_refine_ls_R_factor_all 0.1089
_refine_ls_R_factor_gt 0.0631
_refine_ls_shift/su_max 0.013
_refine_ls_shift/su_mean 0
_refine_ls_structure_factor_coef Fsqd
_refine_ls_weighting_details 'calc w=1/[\s^2^(Fo^2^)+(0.1134P)^2^+0.0000P] where P=(Fo^2^+2Fc^2^)/3'
_refine_ls_weighting_scheme calc
_refine_ls_wR_factor_gt 0.1751
_refine_ls_wR_factor_ref 0.2043
_reflns_number_gt 4095
_reflns_number_total 6798
_reflns_threshold_expression >2\s(I)
_cod_data_source_file b719515j.txt
_cod_data_source_block caro1607
_cod_original_cell_volume 6663.6(11)
_cod_database_code 7003776

loop_
_symmetry_equiv_pos_as_xyz
'x, y, z'
'-x+1/2, -y, z+1/2'
'x+1/2, -y+1/2, -z'
'-x, y+1/2, -z+1/2'
'-x, -y, -z'
'x-1/2, y, -z-1/2'
'-x-1/2, y-1/2, z'
'x, -y-1/2, z-1/2'

loop_
_atom_site_label
_atom_site_type_symbol
_atom_site_fract_x
_atom_site_fract_y
_atom_site_fract_z
_atom_site_U_iso_or_equiv
_atom_site_adp_type
_atom_site_occupancy
_atom_site_symmetry_multiplicity
_atom_site_calc_flag
_atom_site_refinement_flags
_atom_site_disorder_assembly
_atom_site_disorder_group
C1 C 0.12099(16) 0.41051(16) 0.9214(2) 0.0402(8) Uani 1 1 d . . .
C2 C 0.18157(19) 0.40872(18) 0.8830(2) 0.0498(9) Uani 1 1 d . . .
H2 H 0.2177 0.3885 0.9078 0.06 Uiso 1 1 calc R . .
C3 C 0.1875(2) 0.4382(2) 0.8053(3) 0.0655(12) Uani 1 1 d . . .
H3 H 0.2281 0.4372 0.7786 0.079 Uiso 1 1 calc R . .
C4 C 0.1349(2) 0.4680(2) 0.7683(3) 0.0672(12) Uani 1 1 d . . .
H4 H 0.1395 0.4865 0.7166 0.081 Uiso 1 1 calc R . .
C5 C 0.0761(2) 0.4707(2) 0.8071(2) 0.0669(12) Uani 1 1 d . . .
H5 H 0.0406 0.4921 0.7823 0.08 Uiso 1 1 calc R . .
C6 C 0.0678(2) 0.44205(18) 0.8832(2) 0.0523(9) Uani 1 1 d . . .
H6 H 0.0268 0.4438 0.9089 0.063 Uiso 1 1 calc R . .
C7 C 0.02865(17) 0.34319(18) 1.0291(2) 0.0428(8) Uani 1 1 d . . .
C8 C -0.01977(19) 0.3774(2) 1.0723(3) 0.0643(12) Uani 1 1 d . . .
H8 H -0.0098 0.4165 1.0999 0.077 Uiso 1 1 calc R . .
C9 C -0.0834(2) 0.3517(3) 1.0732(3) 0.0834(15) Uani 1 1 d . . .
H9 H -0.1163 0.3739 1.1018 0.1 Uiso 1 1 calc R . .
C10 C -0.0987(2) 0.2943(3) 1.0327(3) 0.0918(18) Uani 1 1 d . . .
H10 H -0.1417 0.278 1.0335 0.11 Uiso 1 1 calc R . .
C11 C -0.0506(3) 0.2611(3) 0.9911(3) 0.0805(15) Uani 1 1 d . . .
H11 H -0.0607 0.2219 0.9639 0.097 Uiso 1 1 calc R . .
C12 C 0.0129(2) 0.2854(2) 0.9893(2) 0.0599(11) Uani 1 1 d . . .
H12 H 0.0455 0.2624 0.9609 0.072 Uiso 1 1 calc R . .
C13 C 0.11970(16) 0.44125(17) 1.0947(2) 0.0425(8) Uani 1 1 d . . .
C14 C 0.1186(2) 0.4266(2) 1.1771(2) 0.0660(12) Uani 1 1 d . . .
H14 H 0.1152 0.3827 1.1939 0.079 Uiso 1 1 calc R . .
C15 C 0.1225(2) 0.4763(2) 1.2347(3) 0.0726(13) Uani 1 1 d . . .
H15 H 0.1216 0.4657 1.2901 0.087 Uiso 1 1 calc R . .
C16 C 0.12779(19) 0.5414(2) 1.2105(3) 0.0657(12) Uani 1 1 d . . .
H16 H 0.1305 0.5751 1.2494 0.079 Uiso 1 1 calc R . .
C17 C 0.1289(2) 0.5564(2) 1.1291(3) 0.0732(13) Uani 1 1 d . . .
H17 H 0.1324 0.6004 1.1124 0.088 Uiso 1 1 calc R . .
C18 C 0.1250(2) 0.50674(19) 1.0718(3) 0.0576(11) Uani 1 1 d . . .
H18 H 0.1259 0.5176 1.0165 0.069 Uiso 1 1 calc R . .
C19 C 0.20551(17) 0.19081(17) 1.0041(2) 0.0410(8) Uani 1 1 d . . .
C20 C 0.21479(18) 0.2076(2) 0.9230(2) 0.0502(9) Uani 1 1 d . . .
H20 H 0.2084 0.2511 0.9059 0.06 Uiso 1 1 calc R . .
C21 C 0.2336(2) 0.1595(2) 0.8672(3) 0.0652(12) Uani 1 1 d . . .
H21 H 0.2416 0.1713 0.8132 0.078 Uiso 1 1 calc R . .
C22 C 0.2406(2) 0.0948(2) 0.8910(3) 0.0678(12) Uani 1 1 d . . .
H22 H 0.2515 0.0625 0.8526 0.081 Uiso 1 1 calc R . .
C23 C 0.2316(2) 0.0775(2) 0.9705(3) 0.0668(12) Uani 1 1 d . . .
H23 H 0.2374 0.0336 0.9866 0.08 Uiso 1 1 calc R . .
C24 C 0.2139(2) 0.12461(18) 1.0271(3) 0.0568(10) Uani 1 1 d . . .
H24 H 0.2075 0.1123 1.0814 0.068 Uiso 1 1 calc R . .
C25 C 0.12263(17) 0.22054(17) 1.1436(2) 0.0430(8) Uani 1 1 d . . .
C26 C 0.1164(2) 0.2445(2) 1.2220(2) 0.0606(11) Uani 1 1 d . . .
H26 H 0.1476 0.2742 1.2422 0.073 Uiso 1 1 calc R . .
C27 C 0.0644(3) 0.2249(3) 1.2709(3) 0.0865(16) Uani 1 1 d . . .
H27 H 0.0601 0.242 1.3235 0.104 Uiso 1 1 calc R . .
C28 C 0.0191(3) 0.1801(3) 1.2417(4) 0.0868(16) Uani 1 1 d . . .
H28 H -0.0155 0.1663 1.275 0.104 Uiso 1 1 calc R . .
C29 C 0.0245(2) 0.1561(3) 1.1654(4) 0.0814(14) Uani 1 1 d . . .
H29 H -0.0066 0.126 1.146 0.098 Uiso 1 1 calc R . .
C30 C 0.0763(2) 0.1760(2) 1.1153(2) 0.0603(11) Uani 1 1 d . . .
H30 H 0.0797 0.1592 1.0625 0.072 Uiso 1 1 calc R . .
C31 C 0.25780(17) 0.26795(18) 1.1380(2) 0.0472(9) Uani 1 1 d . . .
C32 C 0.2796(2) 0.2211(2) 1.1940(3) 0.0666(12) Uani 1 1 d . . .
H32 H 0.2556 0.1824 1.2026 0.08 Uiso 1 1 calc R . .
C33 C 0.3380(3) 0.2327(3) 1.2372(3) 0.0831(15) Uani 1 1 d . . .
H33 H 0.3532 0.2017 1.275 0.1 Uiso 1 1 calc R . .
C34 C 0.3726(2) 0.2898(3) 1.2238(3) 0.0802(15) Uani 1 1 d . . .
H34 H 0.4118 0.2969 1.2522 0.096 Uiso 1 1 calc R . .
C35 C 0.3513(2) 0.3366(3) 1.1700(3) 0.0716(13) Uani 1 1 d . . .
H35 H 0.3752 0.3756 1.1628 0.086 Uiso 1 1 calc R . .
C36 C 0.29382(19) 0.3258(2) 1.1258(3) 0.0568(10) Uani 1 1 d . . .
H36 H 0.2794 0.3572 1.0882 0.068 Uiso 1 1 calc R . .
N1 N 0.16618(14) 0.31953(14) 1.03063(18) 0.0463(7) Uani 1 1 d . . .
P1 P 0.11184(4) 0.37456(4) 1.02131(5) 0.0383(3) Uani 1 1 d . . .
P2 P 0.18484(4) 0.25350(4) 1.07724(5) 0.0379(2) Uani 1 1 d . . .
Cu1 Cu 0 0.5 0.5 0.0727(3) Uani 1 2 d SD . .
N2A N 0.0078(14) 0.4094(12) 0.3794(14) 0.0981(9) Uani 0.27 1 d PDU A 1
O1A O 0.0486(7) 0.4182(8) 0.4517(10) 0.0981(9) Uani 0.27 1 d PD A 1
O2A O -0.0229(11) 0.4582(9) 0.3525(8) 0.0981(9) Uani 0.27 1 d PD A 1
O3A O 0.0083(7) 0.3728(7) 0.3211(10) 0.0981(9) Uani 0.27 1 d PD A 1
N2B N 0.0208(5) 0.4037(5) 0.3865(6) 0.0981(9) Uani 0.73 1 d PD A 2
O1B O 0.0253(3) 0.4121(3) 0.4634(4) 0.0981(9) Uani 0.73 1 d PD A 2
O2B O -0.0118(4) 0.4434(4) 0.3528(4) 0.0981(9) Uani 0.73 1 d PD A 2
O3B O 0.0435(3) 0.3541(3) 0.3577(3) 0.0981(9) Uani 0.73 1 d PD A 2
N3A N 0.1174(9) 0.5731(13) 0.4552(15) 0.094(4) Uani 0.43 1 d PD A 1
O4A O 0.0621(4) 0.5581(4) 0.4446(5) 0.0727(3) Uani 0.43 1 d PD A 1
O5A O 0.1509(6) 0.6024(9) 0.4052(7) 0.125(3) Uani 0.43 1 d PD A 1
O6A O 0.1373(7) 0.5536(8) 0.5227(11) 0.125(3) Uani 0.43 1 d PD A 1
N3B N 0.1201(7) 0.5494(8) 0.4748(11) 0.094(4) Uani 0.57 1 d PD A 2
O4B O 0.0690(3) 0.5370(3) 0.4231(4) 0.0727(3) Uani 0.57 1 d PD A 2
O5B O 0.1665(5) 0.5824(6) 0.4447(6) 0.125(3) Uani 0.57 1 d PD A 2
O6B O 0.1227(5) 0.5235(6) 0.5431(7) 0.125(3) Uani 0.57 1 d PD A 2

loop_
_atom_site_aniso_label
_atom_site_aniso_U_11
_atom_site_aniso_U_22
_atom_site_aniso_U_33
_atom_site_aniso_U_23
_atom_site_aniso_U_13
_atom_site_aniso_U_12
C1 0.046(2) 0.0344(18) 0.0405(19) -0.0019(15) -0.0011(16) 0.0001(15)
C2 0.050(2) 0.048(2) 0.051(2) 0.0023(18) 0.0070(18) -0.0044(17)
C3 0.081(3) 0.055(3) 0.060(3) -0.001(2) 0.024(2) -0.013(2)
C4 0.102(4) 0.052(3) 0.048(2) 0.004(2) 0.007(3) -0.009(2)
C5 0.084(3) 0.066(3) 0.050(2) 0.012(2) -0.013(2) 0.012(2)
C6 0.056(2) 0.052(2) 0.049(2) 0.0056(19) -0.0042(19) 0.0037(18)
C7 0.0381(19) 0.050(2) 0.0402(19) 0.0092(17) 0.0019(16) 0.0017(16)
C8 0.048(2) 0.068(3) 0.077(3) 0.011(2) 0.018(2) 0.008(2)
C9 0.050(3) 0.106(4) 0.094(4) 0.018(3) 0.023(3) 0.008(3)
C10 0.048(3) 0.135(5) 0.093(4) 0.030(4) -0.006(3) -0.024(3)
C11 0.068(3) 0.103(4) 0.071(3) -0.011(3) -0.014(3) -0.029(3)
C12 0.053(2) 0.078(3) 0.049(2) -0.012(2) -0.0016(19) -0.012(2)
C13 0.040(2) 0.043(2) 0.044(2) -0.0026(16) 0.0000(16) 0.0048(15)
C14 0.108(4) 0.042(2) 0.048(2) -0.0004(19) -0.001(2) 0.007(2)
C15 0.095(4) 0.075(3) 0.048(2) -0.009(2) 0.000(2) 0.004(3)
C16 0.063(3) 0.070(3) 0.064(3) -0.029(2) -0.005(2) -0.003(2)
C17 0.098(4) 0.048(2) 0.073(3) -0.006(2) -0.008(3) -0.013(2)
C18 0.078(3) 0.046(2) 0.049(2) -0.0021(18) 0.004(2) -0.0097(19)
C19 0.0337(18) 0.042(2) 0.047(2) -0.0038(16) -0.0033(15) 0.0030(15)
C20 0.055(2) 0.054(2) 0.042(2) -0.0006(18) -0.0044(17) 0.0095(18)
C21 0.068(3) 0.078(3) 0.049(2) -0.009(2) 0.002(2) 0.014(2)
C22 0.062(3) 0.074(3) 0.067(3) -0.032(3) -0.010(2) 0.016(2)
C23 0.073(3) 0.042(2) 0.086(3) -0.017(2) -0.011(3) 0.011(2)
C24 0.072(3) 0.044(2) 0.054(2) -0.0007(19) 0.001(2) 0.0043(19)
C25 0.051(2) 0.0413(19) 0.0371(19) 0.0019(16) -0.0012(16) 0.0030(16)
C26 0.078(3) 0.058(3) 0.046(2) 0.0011(19) 0.009(2) -0.005(2)
C27 0.125(5) 0.074(3) 0.060(3) 0.008(3) 0.038(3) 0.021(3)
C28 0.083(4) 0.083(4) 0.095(4) 0.027(3) 0.041(3) 0.007(3)
C29 0.062(3) 0.088(4) 0.094(4) 0.013(3) 0.007(3) -0.017(3)
C30 0.059(3) 0.068(3) 0.053(2) 0.000(2) 0.003(2) -0.017(2)
C31 0.044(2) 0.047(2) 0.051(2) -0.0090(18) -0.0033(17) 0.0056(16)
C32 0.074(3) 0.047(2) 0.078(3) -0.008(2) -0.029(2) 0.008(2)
C33 0.085(3) 0.072(3) 0.093(4) -0.019(3) -0.039(3) 0.030(3)
C34 0.054(3) 0.099(4) 0.088(4) -0.041(3) -0.023(3) 0.012(3)
C35 0.054(3) 0.080(3) 0.081(3) -0.022(3) 0.002(2) -0.014(2)
C36 0.052(2) 0.060(3) 0.058(2) -0.010(2) 0.003(2) -0.0035(19)
N1 0.0412(17) 0.0425(17) 0.0553(18) 0.0104(15) 0.0068(14) 0.0085(13)
P1 0.0380(5) 0.0368(5) 0.0400(5) 0.0022(4) 0.0029(4) 0.0043(4)
P2 0.0402(5) 0.0351(5) 0.0385(5) -0.0003(4) -0.0007(4) 0.0015(4)
Cu1 0.0686(6) 0.0662(6) 0.0833(6) 0.0025(4) -0.0243(4) 0.0043(4)
N2A 0.1010(12) 0.0952(12) 0.0981(11) 0.0040(9) -0.0040(9) -0.0001(9)
O1A 0.1010(12) 0.0952(12) 0.0981(11) 0.0040(9) -0.0040(9) -0.0001(9)
O2A 0.1010(12) 0.0952(12) 0.0981(11) 0.0040(9) -0.0040(9) -0.0001(9)
O3A 0.1010(12) 0.0952(12) 0.0981(11) 0.0040(9) -0.0040(9) -0.0001(9)
N2B 0.1010(12) 0.0952(12) 0.0981(11) 0.0040(9) -0.0040(9) -0.0001(9)
O1B 0.1010(12) 0.0952(12) 0.0981(11) 0.0040(9) -0.0040(9) -0.0001(9)
O2B 0.1010(12) 0.0952(12) 0.0981(11) 0.0040(9) -0.0040(9) -0.0001(9)
O3B 0.1010(12) 0.0952(12) 0.0981(11) 0.0040(9) -0.0040(9) -0.0001(9)
N3A 0.059(3) 0.085(14) 0.139(9) -0.036(7) -0.001(5) 0.005(6)
O4A 0.0686(6) 0.0662(6) 0.0833(6) 0.0025(4) -0.0243(4) 0.0043(4)
O5A 0.070(3) 0.186(7) 0.120(6) -0.027(6) -0.003(3) -0.018(3)
O6A 0.070(3) 0.186(7) 0.120(6) -0.027(6) -0.003(3) -0.018(3)
N3B 0.059(3) 0.085(14) 0.139(9) -0.036(7) -0.001(5) 0.005(6)
O4B 0.0686(6) 0.0662(6) 0.0833(6) 0.0025(4) -0.0243(4) 0.0043(4)
O5B 0.070(3) 0.186(7) 0.120(6) -0.027(6) -0.003(3) -0.018(3)
O6B 0.070(3) 0.186(7) 0.120(6) -0.027(6) -0.003(3) -0.018(3)

loop_
_atom_type_symbol
_atom_type_description
_atom_type_scat_dispersion_real
_atom_type_scat_dispersion_imag
_atom_type_scat_source
C C 0.0033 0.0016 'International Tables Vol C Tables 4.2.6.8 and 6.1.1.4'
H H 0 0 'International Tables Vol C Tables 4.2.6.8 and 6.1.1.4'
N N 0.0061 0.0033 'International Tables Vol C Tables 4.2.6.8 and 6.1.1.4'
O O 0.0106 0.006 'International Tables Vol C Tables 4.2.6.8 and 6.1.1.4'
P P 0.1023 0.0942 'International Tables Vol C Tables 4.2.6.8 and 6.1.1.4'
Cu Cu 0.3201 1.2651 'International Tables Vol C Tables 4.2.6.8 and 6.1.1.4'

loop_
_geom_angle_atom_site_label_1
_geom_angle_atom_site_label_2
_geom_angle_atom_site_label_3
_geom_angle
_geom_angle_site_symmetry_1
_geom_angle_site_symmetry_3
_geom_angle_publ_flag
C2 C1 C6 119.5(3) . . ?
C2 C1 P1 119.7(3) . . ?
C6 C1 P1 120.8(3) . . ?
C1 C2 C3 118.5(4) . . ?
C4 C3 C2 121.3(4) . . ?
C5 C4 C3 119.8(4) . . ?
C4 C5 C6 120.9(4) . . ?
C5 C6 C1 120.0(4) . . ?
C12 C7 C8 119.9(4) . . ?
C12 C7 P1 118.8(3) . . ?
C8 C7 P1 121.3(3) . . ?
C9 C8 C7 118.3(5) . . ?
C10 C9 C8 121.4(5) . . ?
C11 C10 C9 119.7(4) . . ?
C10 C11 C12 120.2(5) . . ?
C7 C12 C11 120.6(4) . . ?
C18 C13 C14 118.2(3) . . ?
C18 C13 P1 122.6(3) . . ?
C14 C13 P1 119.2(3) . . ?
C15 C14 C13 120.8(4) . . ?
C16 C15 C14 120.1(4) . . ?
C17 C16 C15 119.5(4) . . ?
C16 C17 C18 120.2(4) . . ?
C17 C18 C13 121.2(4) . . ?
C20 C19 C24 118.5(3) . . ?
C20 C19 P2 120.1(3) . . ?
C24 C19 P2 121.5(3) . . ?
C19 C20 C21 119.9(4) . . ?
C22 C21 C20 120.6(4) . . ?
C23 C22 C21 120.1(4) . . ?
C22 C23 C24 120.2(4) . . ?
C23 C24 C19 120.7(4) . . ?
C26 C25 C30 118.6(4) . . ?
C26 C25 P2 120.0(3) . . ?
C30 C25 P2 121.1(3) . . ?
C25 C26 C27 120.7(4) . . ?
C28 C27 C26 119.7(5) . . ?
C29 C28 C27 120.5(5) . . ?
C28 C29 C30 120.4(5) . . ?
C25 C30 C29 120.2(4) . . ?
C32 C31 C36 119.9(4) . . ?
C32 C31 P2 121.0(3) . . ?
C36 C31 P2 119.1(3) . . ?
C31 C32 C33 119.3(4) . . ?
C34 C33 C32 119.5(5) . . ?
C35 C34 C33 121.8(4) . . ?
C34 C35 C36 119.6(4) . . ?
C35 C36 C31 119.8(4) . . ?
P1 N1 P2 144.1(2) . . ?
N1 P1 C1 107.53(16) . . ?
N1 P1 C7 113.54(17) . . ?
C1 P1 C7 107.57(16) . . ?
N1 P1 C13 113.53(16) . . ?
C1 P1 C13 107.13(16) . . ?
C7 P1 C13 107.21(16) . . ?
N1 P2 C25 115.94(16) . . ?
N1 P2 C19 109.13(16) . . ?
C25 P2 C19 107.92(17) . . ?
N1 P2 C31 109.00(17) . . ?
C25 P2 C31 107.53(17) . . ?
C19 P2 C31 106.95(16) . . ?
O1B Cu1 O1B 180.0000(10) 5_566 . ?
O1B Cu1 O4A 103.7(3) 5_566 5_566 ?
O1B Cu1 O4A 76.3(3) . 5_566 ?
O1B Cu1 O4A 76.3(3) 5_566 . ?
O1B Cu1 O4A 103.7(3) . . ?
O4A Cu1 O4A 180.0(3) 5_566 . ?
O1B Cu1 O4B 87.9(2) 5_566 5_566 ?
O1B Cu1 O4B 92.1(2) . 5_566 ?
O4A Cu1 O4B 16.3(3) 5_566 5_566 ?
O4A Cu1 O4B 163.7(3) . 5_566 ?
O1B Cu1 O4B 92.1(2) 5_566 . ?
O1B Cu1 O4B 87.9(2) . . ?
O4A Cu1 O4B 163.7(3) 5_566 . ?
O4A Cu1 O4B 16.3(3) . . ?
O4B Cu1 O4B 180.0(3) 5_566 . ?
O1B Cu1 O1A 165.5(5) 5_566 . ?
O1B Cu1 O1A 14.5(5) . . ?
O4A Cu1 O1A 90.3(5) 5_566 . ?
O4A Cu1 O1A 89.7(5) . . ?
O4B Cu1 O1A 105.7(5) 5_566 . ?
O4B Cu1 O1A 74.3(5) . . ?
O1B Cu1 O1A 14.5(5) 5_566 5_566 ?
O1B Cu1 O1A 165.5(5) . 5_566 ?
O4A Cu1 O1A 89.7(5) 5_566 5_566 ?
O4A Cu1 O1A 90.3(5) . 5_566 ?
O4B Cu1 O1A 74.3(5) 5_566 5_566 ?
O4B Cu1 O1A 105.7(5) . 5_566 ?
O1A Cu1 O1A 180.0(8) . 5_566 ?
O3A N2A O2A 102.0(16) . . ?
O3A N2A O1A 135.6(19) . . ?
O2A N2A O1A 118.3(17) . . ?
N2A O1A Cu1 97.9(12) . . ?
O2B N2B O3B 126.8(8) . . ?
O2B N2B O1B 114.4(8) . . ?
O3B N2B O1B 118.3(8) . . ?
N2B O1B Cu1 114.1(6) . . ?
O4A N3A O5A 123.9(19) . . ?
O4A N3A O6A 111.1(17) . . ?
O5A N3A O6A 124.9(16) . . ?
N3A O4A Cu1 134.8(11) . . ?
O6B N3B O5B 123.3(11) . . ?
O6B N3B O4B 121.2(12) . . ?
O5B N3B O4B 115.0(13) . . ?
N3B O4B Cu1 101.9(8) . . ?

loop_
_geom_bond_atom_site_label_1
_geom_bond_atom_site_label_2
_geom_bond_distance
_geom_bond_site_symmetry_2
_geom_bond_publ_flag
C1 C2 1.378(5) . ?
C1 C6 1.397(5) . ?
C1 P1 1.796(3) . ?
C2 C3 1.407(5) . ?
C3 C4 1.364(6) . ?
C4 C5 1.349(6) . ?
C5 C6 1.381(5) . ?
C7 C12 1.371(6) . ?
C7 C8 1.390(5) . ?
C7 P1 1.802(4) . ?
C8 C9 1.387(6) . ?
C9 C10 1.368(7) . ?
C10 C11 1.362(7) . ?
C11 C12 1.375(6) . ?
C13 C18 1.376(5) . ?
C13 C14 1.380(5) . ?
C13 P1 1.808(4) . ?
C14 C15 1.377(6) . ?
C15 C16 1.375(6) . ?
C16 C17 1.366(6) . ?
C17 C18 1.374(6) . ?
C19 C20 1.382(5) . ?
C19 C24 1.396(5) . ?
C19 P2 1.790(3) . ?
C20 C21 1.383(5) . ?
C21 C22 1.369(6) . ?
C22 C23 1.358(6) . ?
C23 C24 1.374(5) . ?
C25 C26 1.376(5) . ?
C25 C30 1.378(5) . ?
C25 P2 1.789(4) . ?
C26 C27 1.379(6) . ?
C27 C28 1.371(7) . ?
C28 C29 1.343(8) . ?
C29 C30 1.388(6) . ?
C31 C32 1.386(5) . ?
C31 C36 1.389(5) . ?
C31 P2 1.803(4) . ?
C32 C33 1.397(6) . ?
C33 C34 1.364(7) . ?
C34 C35 1.361(7) . ?
C35 C36 1.385(6) . ?
N1 P1 1.569(3) . ?
N1 P2 1.579(3) . ?
Cu1 O1B 1.939(6) 5_566 ?
Cu1 O1B 1.939(6) . ?
Cu1 O4A 1.941(8) 5_566 ?
Cu1 O4A 1.941(8) . ?
Cu1 O4B 2.021(6) 5_566 ?
Cu1 O4B 2.021(6) . ?
Cu1 O1A 2.075(14) . ?
Cu1 O1A 2.075(14) 5_566 ?
N2A O3A 1.205(17) . ?
N2A O2A 1.244(17) . ?
N2A O1A 1.453(17) . ?
N2B O2B 1.175(8) . ?
N2B O3B 1.195(8) . ?
N2B O1B 1.272(9) . ?
N3A O4A 1.171(15) . ?
N3A O5A 1.215(15) . ?
N3A O6A 1.240(17) . ?
N3B O6B 1.234(13) . ?
N3B O5B 1.252(13) . ?
N3B O4B 1.358(13) . ?
